data_7012236
loop_
_publ_author_name
'Norquist, Alexander J.'
'Doran, Michael B.'
'Thomas, Paul M.'
'O'Hare, Dermot'

_publ_section_title
;
 Structural diversity in organically templated uranium
 sulfatesElectronic supplementary information (ESI) available:
 three-dimensional packing diagrams for USO-6--USO-10. See
 http://www.rsc.org/suppdata/dt/b2/b209208e/
;
_journal_issue 6
_journal_name_full 'Dalton Transactions'
_journal_page_first 1168
_journal_paper_doi 10.1039/b209208e
_journal_year 2003
_chemical_compound_source
;
?
;
_chemical_formula_moiety ' C6 H10 N4 O16 S3 U2 '
_chemical_formula_sum 'C6 H10 N4 O16 S3 U2'
_chemical_formula_weight 966.42
_space_group_IT_number 19
_symmetry_cell_setting orthorhombic
_symmetry_space_group_name_Hall 'P 2ac 2ab'
_symmetry_space_group_name_H-M 'P 21 21 21'
_audit_creation_date 02-26-02
_audit_creation_method CRYSTALS_ver_12-03-99
_cell_angle_alpha 90
_cell_angle_beta 90
_cell_angle_gamma 90
_cell_formula_units_Z 4
_cell_length_a 9.7683(3)
_cell_length_b 10.0252(3)
_cell_length_c 19.9136(7)
_cell_measurement_reflns_used 2189
_cell_measurement_temperature 150
_cell_measurement_theta_max 27
_cell_measurement_theta_min 5
_cell_volume 1950.12(11)
_computing_cell_refinement
; 
Denzo/Scalepack (Otwinowski & Minor, 1996) 
;
_computing_data_collection
; 
COLLECT (Nonius BV, 1997) 
;
_computing_data_reduction
; 
Denzo/Scalepack (Otwinowski & Minor, 1996) 
;
_computing_structure_solution
; 
SHELXS 86 (Sheldrick, 1986) 
;
_diffrn_ambient_temperature 150
_diffrn_measured_fraction_theta_max 1.000
_diffrn_measurement_device_type
; 
Enraf Nonius Kappa CCD 
;
_diffrn_measurement_method \w
_diffrn_radiation_monochromator graphite
_diffrn_radiation_type 'Mo K\a'
_diffrn_radiation_wavelength 0.71073
_diffrn_reflns_av_R_equivalents 0.00
_diffrn_reflns_limit_h_max 12
_diffrn_reflns_limit_h_min -12
_diffrn_reflns_limit_k_max 13
_diffrn_reflns_limit_k_min -12
_diffrn_reflns_limit_l_max 24
_diffrn_reflns_limit_l_min -25
_diffrn_reflns_number 4253
_diffrn_reflns_theta_max 27.47
_diffrn_reflns_theta_min 5.10
_diffrn_standards_decay_% 0.00
_diffrn_standards_interval_count 0
_diffrn_standards_interval_time 0
_diffrn_standards_number 0
_exptl_absorpt_coefficient_mu 16.998
_exptl_absorpt_correction_T_max 0.18
_exptl_absorpt_correction_T_min 0.18
_exptl_absorpt_correction_type multi-scan
_exptl_crystal_colour ' yellow '
_exptl_crystal_density_diffrn 3.291
_exptl_crystal_density_meas ?
_exptl_crystal_description ' block '
_exptl_crystal_F_000 1654.469
_exptl_crystal_size_max 0.10
_exptl_crystal_size_mid 0.10
_exptl_crystal_size_min 0.10
_refine_diff_density_max 2.75
_refine_diff_density_min -2.72
_refine_ls_abs_structure_details 'Flack, 0 Friedel-pairs'
_refine_ls_abs_structure_Flack 0.004(12)
_refine_ls_extinction_coef 33.0(18)
_refine_ls_extinction_method 'Larson 1970 Crystallographic Computing eq 22'
_refine_ls_goodness_of_fit_ref 0.8725
_refine_ls_number_parameters 282
_refine_ls_number_reflns 3366
_refine_ls_R_factor_gt 0.0315
_refine_ls_shift/su_max 0.001013
_refine_ls_structure_factor_coef Fsqd
_refine_ls_weighting_details
;
Chebychev polynomial with 4 parameters, Carruthers & Watkin , 1979, 
5.77     6.92     2.90    0.180    
;
_refine_ls_weighting_scheme calc
_refine_ls_wR_factor_ref 0.0708
_reflns_limit_h_max 12
_reflns_limit_h_min 0
_reflns_limit_k_max 13
_reflns_limit_k_min 0
_reflns_limit_l_max 24
_reflns_limit_l_min -25
_reflns_number_gt 3366
_reflns_number_total 4130
_reflns_threshold_expression >3.00\s(I)
_cod_data_source_file b209208e.txt
_cod_data_source_block CRYSTALS_cif-USO-8
_cod_depositor_comments
;
The following automatic conversions were performed:
'_symmetry_cell_setting' value 'Orthorhombic ' changed to 'orthorhombic'
according to '/home/saulius/struct/CIF-dictionaries/cif_core.dic'
dictionary named 'cif_core.dic' version 2.4.1 from 2010-06-29.

Automatic conversion script
Id: cif_fix_enum 1527 2010-12-29 10:47:43Z saulius 
;
_cod_original_cell_volume 1950.1
_cod_original_sg_symbol_H-M 'P 21 21 21 '
_cod_original_formula_sum ' C6 H10 N4 O16 S3 U2 '
_cod_database_code 7012236

loop_
_symmetry_equiv_pos_as_xyz
x,y,z
x+1/2,-y+1/2,-z
-x,y+1/2,-z+1/2
-x+1/2,-y,z+1/2

loop_
_atom_site_label
_atom_site_type_symbol
_atom_site_fract_x
_atom_site_fract_y
_atom_site_fract_z
_atom_site_U_iso_or_equiv
_atom_site_occupancy
_atom_site_adp_type
U2 U 0.05218(5) 0.71810(3) 0.69656(2) 0.0085 1.0000 Uani
U1 U 0.55074(5) 0.82471(4) 0.80466(2) 0.0088 1.0000 Uani
S1 S 0.4073(3) 0.6746(3) 0.65390(15) 0.0105 1.0000 Uani
O3 O 0.429(1) 0.695(1) 0.7271(5) 0.0176 1.0000 Uani
O13 O -0.071(1) 0.8468(9) 0.7747(4) 0.0140 1.0000 Uani
O8 O 0.129(1) 0.6455(9) 0.7664(4) 0.0177 1.0000 Uani
O2 O 0.4753(9) 0.7548(9) 0.8767(4) 0.0148 1.0000 Uani
O1 O 0.631(1) 0.8958(9) 0.7340(5) 0.0200 1.0000 Uani
O9 O -0.0231(9) 0.7885(9) 0.6243(4) 0.0135 1.0000 Uani
O14 O 0.1654(9) 0.9384(9) 0.7023(4) 0.0165 1.0000 Uani
O4 O 0.3352(9) 1.1080(9) 0.7018(5) 0.0212 1.0000 Uani
O10 O 0.2627(9) 0.708(1) 0.6397(5) 0.0204 1.0000 Uani
O5 O -0.2370(11) 0.836(1) 0.8629(5) 0.0242 1.0000 Uani
O12 O -0.162(1) 0.6037(9) 0.7109(4) 0.0176 1.0000 Uani
O11 O 0.0705(11) 0.5139(8) 0.6392(4) 0.0192 1.0000 Uani
O7 O 0.3357(9) 0.9382(9) 0.7881(5) 0.0188 1.0000 Uani
O6 O 0.4302(11) 0.5319(8) 0.6396(4) 0.0206 1.0000 Uani
S2 S 0.2501(3) 1.0225(3) 0.74564(14) 0.0103 1.0000 Uani
S3 S -0.0949(3) 0.8699(3) 0.84693(16) 0.0110 1.0000 Uani
O16 O -0.004(1) 0.7931(9) 0.8897(5) 0.0215 1.0000 Uani
O15 O 0.495(1) 0.7551(11) 0.6131(5) 0.0267 1.0000 Uani
N2 N 0.6592(13) 0.9147(11) 0.0785(6) 0.0201 1.0000 Uani
N1 N 0.8121(12) 1.0658(13) 0.0725(6) 0.0213 1.0000 Uani
C1 C 0.7477(18) 0.9867(15) 0.1142(7) 0.0260 1.0000 Uani
N3 N 0.2737(15) 0.0183(15) 0.0583(7) 0.0322 1.0000 Uani
C6 C 0.2704(18) 0.0422(17) -0.0494(8) 0.0330 1.0000 Uani
N4 N 0.1703(15) -0.0400(14) -0.0293(7) 0.0323 1.0000 Uani
C3 C 0.6676(16) 0.9478(16) 0.0126(7) 0.0258 1.0000 Uani
C2 C 0.7712(17) 1.0474(17) 0.0103(8) 0.0288 1.0000 Uani
C5 C 0.3355(19) 0.0793(18) 0.0060(8) 0.0338 1.0000 Uani
C4 C 0.171(2) -0.0502(18) 0.036(1) 0.0395 1.0000 Uani
H3 H 0.7598 0.9831 0.1639 0.0291 1.0000 Uiso
H6 H 0.3001 0.0256 0.1065 0.0281 1.0000 Uiso
H10 H 0.2906 0.0690 -0.0974 0.0390 1.0000 Uiso
H5 H 0.6153 0.9091 -0.0266 0.0336 1.0000 Uiso
H4 H 0.8028 1.0970 -0.0307 0.0324 1.0000 Uiso
H9 H 0.4171 0.1408 0.0091 0.0521 1.0000 Uiso
H8 H 0.1067 -0.1012 0.0641 0.0506 1.0000 Uiso
H2 H 0.5949 0.8463 0.0978 0.0248 1.0000 Uiso
H1 H 0.8845 1.1313 0.0861 0.0248 1.0000 Uiso
H7 H 0.1042 -0.0870 -0.0598 0.0388 1.0000 Uiso

loop_
_atom_site_aniso_label
_atom_site_aniso_U_11
_atom_site_aniso_U_22
_atom_site_aniso_U_33
_atom_site_aniso_U_23
_atom_site_aniso_U_13
_atom_site_aniso_U_12
U2 0.00817(19) 0.0086(2) 0.0087(2) 0.00031(16) -0.0018(6) 0.00000(15)
U1 0.00823(19) 0.0091(2) 0.0091(2) 0.00067(16) -0.0018(6) -0.00020(15)
S1 0.0097(14) 0.0116(15) 0.0102(14) -0.0006(11) -0.0020(11) -0.000(1)
O3 0.012(5) 0.021(5) 0.020(5) 0.001(3) 0.000(4) 0.003(4)
O13 0.014(5) 0.011(4) 0.016(4) -0.002(3) 0.001(4) 0.001(3)
O8 0.024(5) 0.017(5) 0.012(5) 0.006(3) -0.002(4) 0.001(4)
O2 0.016(5) 0.013(4) 0.015(4) 0.005(3) -0.008(4) -0.001(3)
O1 0.020(5) 0.015(5) 0.025(5) 0.000(4) 0.004(4) -0.009(4)
O9 0.014(5) 0.015(4) 0.012(4) -0.001(3) -0.000(3) -0.001(3)
O14 0.018(4) 0.030(5) 0.002(4) -0.004(4) -0.005(4) -0.003(3)
O4 0.020(5) 0.021(5) 0.023(5) 0.005(4) 0.000(5) -0.006(3)
O10 0.005(4) 0.040(6) 0.017(5) 0.008(4) -0.002(4) 0.009(4)
O5 0.024(6) 0.033(6) 0.016(5) 0.004(4) 0.001(4) -0.015(4)
O12 0.022(5) 0.022(5) 0.009(5) 0.002(3) -0.004(3) -0.006(4)
O11 0.025(6) 0.014(4) 0.018(4) 0.007(3) 0.003(4) 0.009(4)
O7 0.012(4) 0.016(5) 0.028(6) 0.004(4) -0.004(4) 0.003(3)
O6 0.033(6) 0.011(4) 0.018(4) 0.006(3) 0.006(4) 0.006(4)
S2 0.0093(12) 0.0081(12) 0.0135(13) -0.0017(11) -0.0015(13) 0.002(1)
S3 0.0101(14) 0.0094(15) 0.0134(15) 0.0004(11) -0.0023(12) 0.002(1)
O16 0.023(5) 0.020(5) 0.022(5) 0.001(4) -0.008(4) 0.013(4)
O15 0.023(5) 0.033(6) 0.024(5) 0.006(4) -0.000(4) -0.020(4)
N2 0.026(6) 0.020(6) 0.014(6) 0.003(4) -0.006(5) -0.013(5)
N1 0.019(6) 0.034(7) 0.011(6) 0.004(5) -0.006(5) -0.011(5)
C1 0.032(8) 0.024(8) 0.022(7) -0.003(6) 0.003(7) -0.009(6)
N3 0.04(1) 0.039(8) 0.021(6) 0.001(6) -0.001(6) 0.005(6)
C6 0.04(1) 0.03(1) 0.027(8) 0.009(7) 0.011(7) -0.002(7)
N4 0.036(8) 0.036(8) 0.025(7) -0.001(6) -0.022(6) -0.002(6)
C3 0.025(8) 0.038(9) 0.014(7) -0.000(6) -0.006(6) -0.009(6)
C2 0.025(9) 0.04(1) 0.021(8) 0.007(6) 0.012(6) -0.007(7)
C5 0.04(1) 0.05(1) 0.015(7) -0.007(6) 0.000(7) -0.021(8)
C4 0.048(11) 0.031(9) 0.04(1) 0.014(7) 0.009(9) -0.015(8)

loop_
_atom_type_symbol
_atom_type_scat_dispersion_real
_atom_type_scat_dispersion_imag
_atom_type_scat_Cromer_Mann_a1
_atom_type_scat_Cromer_Mann_b1
_atom_type_scat_Cromer_Mann_a2
_atom_type_scat_Cromer_Mann_b2
_atom_type_scat_Cromer_Mann_a3
_atom_type_scat_Cromer_Mann_b3
_atom_type_scat_Cromer_Mann_a4
_atom_type_scat_Cromer_Mann_b4
_atom_type_scat_Cromer_Mann_c
_atom_type_scat_source
'U   ' -10.6730 9.6540 36.0228 0.5293 23.4128 3.3253 14.9491 16.0927 4.1880 100.6130 13.3966 International_Tables_Vol_IV_Table_2.2B
'S   ' 0.1246 0.1234 6.9053 1.4679 5.2034 22.2151 1.4379 0.2536 1.5863 56.1720 0.8669 International_Tables_Vol_IV_Table_2.2B
'O   ' 0.0106 0.0060 3.0485 13.2771 2.2868 5.7011 1.5463 0.3239 0.8670 32.9089 0.2508 International_Tables_Vol_IV_Table_2.2B
'C   ' 0.0033 0.0016 2.3100 20.8439 1.0200 10.2075 1.5886 0.5687 0.8650 51.6512 0.2156 International_Tables_Vol_IV_Table_2.2B
'H   ' 0.0000 0.0000 0.4930 10.5109 0.3229 26.1257 0.1402 3.1424 0.0408 57.7997 0.0030 International_Tables_Vol_IV_Table_2.2B
'N   ' 0.0061 0.0033 12.2126 0.0057 3.1322 9.8933 2.0125 28.9975 1.1663 0.5826 -11.5290 International_Tables_Vol_IV_Table_2.2B

loop_
_geom_angle_atom_site_label_1
_geom_angle_site_symmetry_1
_geom_angle_atom_site_label_2
_geom_angle_site_symmetry_2
_geom_angle_atom_site_label_3
_geom_angle_site_symmetry_3
_geom_angle
_geom_angle_publ_flag
O13 . U2 . O8 . 85.3(4) yes
O13 . U2 . O9 . 96.2(4) yes
O8 . U2 . O9 . 178.5(4) yes
O13 . U2 . O14 . 73.0(3) yes
O8 . U2 . O14 . 98.3(4) yes
O9 . U2 . O14 . 82.3(3) yes
O13 . U2 . O10 . 142.2(3) yes
O8 . U2 . O10 . 89.5(4) yes
O9 . U2 . O10 . 89.4(4) yes
O14 . U2 . O10 . 70.8(3) yes
O13 . U2 . O12 . 74.9(3) yes
O8 . U2 . O12 . 94.5(4) yes
O9 . U2 . O12 . 85.7(3) yes
O14 . U2 . O12 . 144.2(3) yes
O10 . U2 . O12 . 142.9(3) yes
O13 . U2 . O11 . 147.0(3) yes
O8 . U2 . O11 . 89.5(4) yes
O9 . U2 . O11 . 89.1(4) yes
O14 . U2 . O11 . 140.0(3) yes
O10 . U2 . O11 . 70.2(4) yes
O12 . U2 . O11 . 73.0(3) yes
O3 . U1 . O2 . 96.0(4) yes
O3 . U1 . O1 . 85.6(4) yes
O2 . U1 . O1 . 178.2(4) yes
O3 . U1 . O4 3_646 72.8(3) yes
O2 . U1 . O4 3_646 83.1(4) yes
O1 . U1 . O4 3_646 96.6(4) yes
O3 . U1 . O5 1_655 142.2(4) yes
O2 . U1 . O5 1_655 89.2(4) yes
O1 . U1 . O5 1_655 89.0(4) yes
O4 3_646 U1 . O5 1_655 70.7(3) yes
O3 . U1 . O7 . 74.3(3) yes
O2 . U1 . O7 . 86.3(4) yes
O1 . U1 . O7 . 95.0(4) yes
O4 3_646 U1 . O7 . 144.0(3) yes
O5 1_655 U1 . O7 . 143.5(3) yes
O3 . U1 . O6 3_656 146.8(3) yes
O2 . U1 . O6 3_656 90.0(4) yes
O1 . U1 . O6 3_656 89.1(4) yes
O4 3_646 U1 . O6 3_656 140.3(3) yes
O5 1_655 U1 . O6 3_656 70.2(4) yes
O7 . U1 . O6 3_656 73.6(3) yes
O3 . S1 . O10 . 107.1(6) yes
O3 . S1 . O6 . 107.6(6) yes
O10 . S1 . O6 . 109.0(6) yes
O3 . S1 . O15 . 113.0(6) yes
O10 . S1 . O15 . 109.6(6) yes
O6 . S1 . O15 . 110.3(6) yes
U1 . O3 . S1 . 142.9(6) yes
U2 . O13 . S3 . 144.4(5) yes
U2 . O14 . S2 . 142.6(5) yes
U1 3_656 O4 . S2 . 143.3(6) yes
U2 . O10 . S1 . 138.9(6) yes
U1 1_455 O5 . S3 . 137.0(6) yes
U2 . O12 . S2 3_546 147.9(5) yes
U2 . O11 . S3 3_546 140.0(5) yes
U1 . O7 . S2 . 148.4(6) yes
U1 3_646 O6 . S1 . 140.7(5) yes
O14 . S2 . O4 . 107.6(5) yes
O14 . S2 . O12 3_556 109.5(5) yes
O4 . S2 . O12 3_556 111.0(5) yes
O14 . S2 . O7 . 109.4(5) yes
O4 . S2 . O7 . 110.8(5) yes
O12 3_556 S2 . O7 . 108.4(5) yes
O13 . S3 . O5 . 109.0(6) yes
O13 . S3 . O11 3_556 107.9(5) yes
O5 . S3 . O11 3_556 109.8(6) yes
O13 . S3 . O16 . 112.9(5) yes
O5 . S3 . O16 . 109.2(6) yes
O11 3_556 S3 . O16 . 107.9(6) yes
C1 . N2 . C3 . 110.1(12) yes
C1 . N1 . C2 . 111.6(13) yes
N2 . C1 . N1 . 107.6(12) yes
C5 . N3 . C4 . 108.7(14) yes
N4 . C6 . C5 . 105.9(14) yes
C6 . N4 . C4 . 110.0(14) yes
N2 . C3 . C2 . 104.2(12) yes
N1 . C2 . C3 . 106.5(13) yes
N3 . C5 . C6 . 107.4(14) yes
N3 . C4 . N4 . 107.8(15) yes

loop_
_geom_bond_atom_site_label_1
_geom_bond_site_symmetry_1
_geom_bond_atom_site_label_2
_geom_bond_site_symmetry_2
_geom_bond_distance
_geom_bond_publ_flag
U2 . O13 . 2.351(9) yes
U2 . O8 . 1.739(9) yes
U2 . O9 . 1.763(9) yes
U2 . O14 . 2.472(9) yes
U2 . O10 . 2.35(1) yes
U2 . O12 . 2.400(9) yes
U2 . O11 . 2.350(9) yes
U1 . O3 . 2.34(1) yes
U1 . O2 . 1.758(9) yes
U1 . O1 . 1.761(9) yes
U1 . O4 3_646 2.445(8) yes
U1 . O5 1_655 2.378(11) yes
U1 . O7 . 2.412(9) yes
U1 . O6 3_656 2.362(8) yes
S1 . O3 . 1.488(9) yes
S1 . O10 . 1.478(9) yes
S1 . O6 . 1.476(9) yes
S1 . O15 . 1.43(1) yes
O13 . S3 . 1.476(9) yes
O14 . S2 . 1.463(9) yes
O4 . S2 . 1.48(1) yes
O5 . S3 . 1.465(11) yes
O12 . S2 3_546 1.470(9) yes
O11 . S3 3_546 1.489(9) yes
O7 . S2 . 1.458(9) yes
S3 . O16 . 1.453(9) yes
N2 . C1 . 1.332(19) yes
N2 . C3 . 1.357(19) yes
N1 . C1 . 1.309(19) yes
N1 . C2 . 1.31(2) yes
N3 . C5 . 1.35(2) yes
N3 . C4 . 1.29(2) yes
C6 . N4 . 1.34(2) yes
C6 . C5 . 1.33(2) yes
N4 . C4 . 1.30(2) yes
C3 . C2 . 1.42(2) yes
